data_7714538
loop_
_publ_author_name
'Deng, Yi-Fei'
'Wang, Yi-Nuo'
'Zhao, Xin-Hua'
'Zhang, Yuan-Zhu'

_publ_section_title
;
 Exploring a prototype for cooperative structural phase transition in
 cobalt(II) spin crossover compounds.
;
_journal_issue 2
_journal_name_full 'Dalton transactions (Cambridge, England : 2003)'
_journal_page_first 699
_journal_page_last 705
_journal_paper_doi 10.1039/d3dt03529h
_journal_volume 53
_journal_year 2024
_chemical_formula_moiety 'C38 H34 Co N6, 2(Cl O4)'
_chemical_formula_sum 'C38 H34 Cl2 Co N6 O8'
_chemical_formula_weight 832.54
_space_group_crystal_system monoclinic
_space_group_IT_number 14
_space_group_name_Hall '-P 2ybc'
_space_group_name_H-M_alt 'P 1 21/c 1'
_atom_sites_solution_hydrogens geom
_atom_sites_solution_primary dual
_audit_creation_date 2023-06-13
_audit_creation_method
;
Olex2 1.3
(compiled 2020.11.12 svn.r5f609507 for OlexSys, GUI svn.r6408)
;
_audit_update_record
;
2023-09-22 deposited with the CCDC.	2023-11-23 downloaded from the CCDC.
;
_cell_angle_alpha 90
_cell_angle_beta 105.434(3)
_cell_angle_gamma 90
_cell_formula_units_Z 4
_cell_length_a 17.7150(15)
_cell_length_b 13.7858(13)
_cell_length_c 16.3340(15)
_cell_measurement_reflns_used 8979
_cell_measurement_temperature 300(2)
_cell_measurement_theta_max 24.71
_cell_measurement_theta_min 2.81
_cell_volume 3845.2(6)
_computing_cell_refinement 'SAINT V8.38A (?, 2016)'
_computing_data_reduction 'SAINT V8.38A (?, 2016)'
_computing_molecular_graphics 'Olex2 1.3 (Dolomanov et al., 2009)'
_computing_publication_material 'Olex2 1.3 (Dolomanov et al., 2009)'
_computing_structure_refinement 'XL (Sheldrick, 2008)'
_computing_structure_solution 'XT (Sheldrick, 2015)'
_diffrn_ambient_temperature 300.0
_diffrn_measured_fraction_theta_full 0.988
_diffrn_measured_fraction_theta_max 0.988
_diffrn_measurement_device_type 'Bruker APEX-II CCD'
_diffrn_measurement_method '\f and \w scans'
_diffrn_radiation_type MoK\a
_diffrn_radiation_wavelength 0.71073
_diffrn_reflns_av_R_equivalents 0.0610
_diffrn_reflns_av_unetI/netI 0.0621
_diffrn_reflns_Laue_measured_fraction_full 0.988
_diffrn_reflns_Laue_measured_fraction_max 0.988
_diffrn_reflns_limit_h_max 18
_diffrn_reflns_limit_h_min -20
_diffrn_reflns_limit_k_max 16
_diffrn_reflns_limit_k_min -14
_diffrn_reflns_limit_l_max 19
_diffrn_reflns_limit_l_min -19
_diffrn_reflns_number 20784
_diffrn_reflns_point_group_measured_fraction_full 0.988
_diffrn_reflns_point_group_measured_fraction_max 0.988
_diffrn_reflns_theta_full 24.752
_diffrn_reflns_theta_max 24.752
_diffrn_reflns_theta_min 2.806
_diffrn_source_current 1.4
_diffrn_source_power 0.07
_diffrn_source_voltage 50.0
_diffrn_standards_number 0
_exptl_absorpt_coefficient_mu 0.645
_exptl_absorpt_correction_T_max 0.7451
_exptl_absorpt_correction_T_min 0.5085
_exptl_absorpt_correction_type multi-scan
_exptl_absorpt_process_details
;
SADABS-2016/2 (Bruker,2016/2) was used for absorption correction.
wR2(int) was 0.1349 before and 0.0750 after correction.
The Ratio of minimum to maximum transmission is 0.6825.
The \l/2 correction factor is Not present.
;
_exptl_crystal_colour 'dark red'
_exptl_crystal_colour_modifier dark
_exptl_crystal_colour_primary red
_exptl_crystal_density_diffrn 1.438
_exptl_crystal_description block
_exptl_crystal_F_000 1716
_refine_diff_density_max 0.862
_refine_diff_density_min -0.576
_refine_diff_density_rms 0.074
_refine_ls_extinction_method none
_refine_ls_goodness_of_fit_ref 1.029
_refine_ls_hydrogen_treatment constr
_refine_ls_matrix_type full
_refine_ls_number_parameters 566
_refine_ls_number_reflns 6515
_refine_ls_number_restraints 56
_refine_ls_restrained_S_all 1.033
_refine_ls_R_factor_all 0.0761
_refine_ls_R_factor_gt 0.0642
_refine_ls_shift/su_max 0.001
_refine_ls_shift/su_mean 0.000
_refine_ls_structure_factor_coef Fsqd
_refine_ls_weighting_details 'w=1/[\s^2^(Fo^2^)+(0.0983P)^2^+4.4976P] where P=(Fo^2^+2Fc^2^)/3'
_refine_ls_weighting_scheme calc
_refine_ls_wR_factor_gt 0.1720
_refine_ls_wR_factor_ref 0.1819
_reflns_Friedel_coverage 0.000
_reflns_number_gt 5338
_reflns_number_total 6515
_reflns_threshold_expression 'I > 2\s(I)'
_cod_data_source_file d3dt03529h2.cif
_cod_data_source_block 300k
_cod_depositor_comments 'Adding full bibliography for 7714535--7714539.cif.'
_cod_database_code 7714538
_shelx_shelxl_version_number 2014/7
_shelx_space_group_comment
;
The symmetry employed for this shelxl refinement is uniquely defined
by the following loop, which should always be used as a source of
symmetry information in preference to the above space-group names.
They are only intended as comments.
;
_olex2_refinement_description
;
1. Restrained distances
 Cl2-O8
 1.3 with sigma of 0.01
2. Rigid bond restraints
 C11A, C10A
 with sigma for 1-2 distances of 0.01 and sigma for 1-3 distances of 0.01
3. Uiso/Uaniso restraints and constraints
C10A \\sim C11A: within 2A with sigma of 0.01 and sigma for terminal atoms of
0.02 within 2A
Uanis(C10B) \\sim Ueq: with sigma of 0.01 and sigma for terminal atoms of 0.02
Uanis(C9B) \\sim Ueq: with sigma of 0.01 and sigma for terminal atoms of 0.02
Uanis(C16B) \\sim Ueq, Uanis(C17B) \\sim Ueq, Uanis(C18B) \\sim Ueq,
Uanis(C19B) \\sim Ueq, Uanis(C20B) \\sim Ueq, Uanis(C21B) \\sim Ueq: with sigma
of 0.01 and sigma for terminal atoms of 0.02
4. Others
 Sof(C10B)=Sof(H10B)=Sof(C11B)=Sof(H11B)=Sof(C12B)=Sof(H12B)=Sof(C7B)=Sof(C8B)=
 Sof(H8B)=Sof(C9B)=Sof(H9B)=Sof(C16B)=Sof(C21B)=Sof(H21B)=Sof(C20B)=Sof(H20B)=
 Sof(C19B)=Sof(H19B)=Sof(C18B)=Sof(H18B)=Sof(C17B)=Sof(H17B)=Sof(O5B)=1-FVAR(1)
 Sof(C12A)=Sof(H12A)=Sof(C11A)=Sof(H11A)=Sof(C10A)=Sof(H10A)=Sof(C9A)=Sof(H9A)=
 Sof(C8A)=Sof(H8A)=Sof(C7A)=Sof(C16A)=Sof(C17A)=Sof(H17A)=Sof(C18A)=Sof(H18A)=
 Sof(C19A)=Sof(H19A)=Sof(C20A)=Sof(H20A)=Sof(C21A)=Sof(H21A)=Sof(O5A)=FVAR(1)
5.a Secondary CH2 refined with riding coordinates:
 C13(H13A,H13B), C14(H14A,H14B), C32(H32A,H32B), C33(H33A,H33B)
5.b Aromatic/amide H refined with riding coordinates:
 C1(H1), C2(H2), C3(H3), C4(H4), C23(H23), C24(H24), C25(H25), C26(H26),
 C27(H27), C28(H28), C30(H30), C35(H35), C36(H36), C37(H37), C38(H38),
 C12A(H12A), C11A(H11A), C10A(H10A), C9A(H9A), C8A(H8A), C17A(H17A), C18A(H18A),
  C19A(H19A), C20A(H20A), C21A(H21A), C10B(H10B), C11B(H11B), C12B(H12B),
 C8B(H8B), C9B(H9B), C21B(H21B), C20B(H20B), C19B(H19B), C18B(H18B), C17B(H17B),
  C29(H29)
5.c Fitted hexagon refined as free rotating group:
 C12A(C11A,C10A,C9A,C8A,C7A), C16A(C17A,C18A,C19A,C20A,C21A), C10B(C11B,C12B,
 C7B,C8B,C9B), C16B(C21B,C20B,C19B,C18B,C17B)
;
_olex2_submission_special_instructions 'No special instructions were received'

loop_
_space_group_symop_operation_xyz
'x, y, z'
'-x, y+1/2, -z+1/2'
'-x, -y, -z'
'x, -y-1/2, z-1/2'

loop_
_atom_site_label
_atom_site_type_symbol
_atom_site_fract_x
_atom_site_fract_y
_atom_site_fract_z
_atom_site_U_iso_or_equiv
_atom_site_adp_type
_atom_site_occupancy
_atom_site_site_symmetry_order
_atom_site_calc_flag
_atom_site_refinement_flags_posn
_atom_site_refinement_flags_adp
_atom_site_refinement_flags_occupancy
_atom_site_disorder_assembly
_atom_site_disorder_group
Co1 Co 0.70657(3) 0.07725(3) 0.66503(3) 0.03224(18) Uani 1 1 d . . . . .
N1 N 0.64470(17) 0.0994(2) 0.7508(2) 0.0399(7) Uani 1 1 d . . . . .
N2 N 0.78810(17) 0.0598(2) 0.76525(19) 0.0372(7) Uani 1 1 d . . . . .
N3 N 0.78628(17) 0.0557(2) 0.60920(19) 0.0381(7) Uani 1 1 d . . . . .
N4 N 0.64108(18) 0.0864(2) 0.5436(2) 0.0411(7) Uani 1 1 d . . . . .
N5 N 0.72041(17) 0.2384(2) 0.6643(2) 0.0420(7) Uani 1 1 d . . . . .
N6 N 0.6846(2) 0.9148(2) 0.6672(2) 0.0429(7) Uani 1 1 d . . . . .
C1 C 0.5691(2) 0.1196(3) 0.7412(3) 0.0566(11) Uani 1 1 d . . . . .
H1 H 0.5361 0.1222 0.6865 0.068 Uiso 1 1 calc R U . . .
C2 C 0.5379(3) 0.1366(4) 0.8077(4) 0.0762(15) Uani 1 1 d . . . . .
H2 H 0.4851 0.1520 0.7976 0.091 Uiso 1 1 calc R U . . .
C3 C 0.5840(3) 0.1309(5) 0.8887(4) 0.0802(16) Uani 1 1 d . . . . .
H3 H 0.5632 0.1413 0.9346 0.096 Uiso 1 1 calc R U . . .
C4 C 0.6626(3) 0.1094(4) 0.9011(3) 0.0694(13) Uani 1 1 d . . . . .
H4 H 0.6958 0.1055 0.9558 0.083 Uiso 1 1 calc R U . . .
C5 C 0.6911(2) 0.0939(3) 0.8316(2) 0.0436(9) Uani 1 1 d . . . . .
C6 C 0.7732(2) 0.0685(3) 0.8373(2) 0.0444(9) Uani 1 1 d . . . . .
C13 C 0.8634(2) 0.0263(4) 0.7538(3) 0.0545(11) Uani 1 1 d . . . . .
H13A H 0.8714 -0.0411 0.7710 0.065 Uiso 1 1 calc R U . . .
H13B H 0.9055 0.0641 0.7898 0.065 Uiso 1 1 calc R U . . .
C14 C 0.8654(2) 0.0361(4) 0.6641(3) 0.0589(11) Uani 1 1 d . . . . .
H14A H 0.9002 0.0887 0.6591 0.071 Uiso 1 1 calc R U . . .
H14B H 0.8855 -0.0233 0.6458 0.071 Uiso 1 1 calc R U . . .
C15 C 0.7686(2) 0.0544(3) 0.5281(2) 0.0464(9) Uani 1 1 d . . . . .
C22 C 0.6849(2) 0.0750(3) 0.4879(2) 0.0482(10) Uani 1 1 d . . . . .
C23 C 0.6537(3) 0.0816(4) 0.4007(3) 0.0705(14) Uani 1 1 d . . . . .
H23 H 0.6851 0.0732 0.3637 0.085 Uiso 1 1 calc R U . . .
C24 C 0.5743(4) 0.1012(5) 0.3701(3) 0.0846(18) Uani 1 1 d . . . . .
H24 H 0.5516 0.1066 0.3120 0.102 Uiso 1 1 calc R U . . .
C25 C 0.5302(3) 0.1124(4) 0.4252(4) 0.0746(15) Uani 1 1 d . . . . .
H25 H 0.4769 0.1253 0.4055 0.089 Uiso 1 1 calc R U . . .
C26 C 0.5648(2) 0.1047(3) 0.5108(3) 0.0548(10) Uani 1 1 d . . . . .
H26 H 0.5335 0.1126 0.5479 0.066 Uiso 1 1 calc R U . . .
C27 C 0.7889(2) 0.2841(3) 0.6880(3) 0.0578(11) Uani 1 1 d . . . . .
H27 H 0.8339 0.2467 0.7068 0.069 Uiso 1 1 calc R U . . .
C28 C 0.7973(3) 0.3823(3) 0.6866(3) 0.0646(13) Uani 1 1 d . . . . .
H28 H 0.8468 0.4099 0.7045 0.077 Uiso 1 1 calc R U . . .
C30 C 0.6610(3) 0.3945(3) 0.6349(3) 0.0641(13) Uani 1 1 d . . . . .
H30 H 0.6152 0.4304 0.6163 0.077 Uiso 1 1 calc R U . B .
C31 C 0.7323(3) 0.4411(3) 0.6586(3) 0.0504(10) Uani 1 1 d . . . . .
C32 C 0.7391(3) 0.5493(3) 0.6523(4) 0.0665(13) Uani 1 1 d . . . . .
H32A H 0.7918 0.5687 0.6827 0.080 Uiso 1 1 calc R U . . .
H32B H 0.7314 0.5668 0.5931 0.080 Uiso 1 1 calc R U . . .
C33 C 0.6823(4) 0.6042(3) 0.6868(4) 0.0836(18) Uani 1 1 d . . . . .
H33A H 0.6906 0.5867 0.7461 0.100 Uiso 1 1 calc R U . . .
H33B H 0.6299 0.5836 0.6569 0.100 Uiso 1 1 calc R U . . .
C34 C 0.6863(3) 0.7122(3) 0.6810(3) 0.0542(10) Uani 1 1 d . . . . .
C35 C 0.6970(3) 0.7582(3) 0.6102(3) 0.0638(12) Uani 1 1 d . . . . .
H35 H 0.7056 0.7221 0.5654 0.077 Uiso 1 1 calc R U . . .
C36 C 0.6950(3) 0.8577(3) 0.6060(3) 0.0557(11) Uani 1 1 d . . . . .
H36 H 0.7014 0.8869 0.5569 0.067 Uiso 1 1 calc R U . . .
C37 C 0.6748(3) 0.7707(3) 0.7440(3) 0.0634(12) Uani 1 1 d . . . . .
H37 H 0.6673 0.7433 0.7933 0.076 Uiso 1 1 calc R U . . .
C38 C 0.6744(3) 0.8703(3) 0.7350(3) 0.0537(10) Uani 1 1 d . . . . .
H38 H 0.6664 0.9082 0.7791 0.064 Uiso 1 1 calc R U . . .
C12A C 0.8780(9) 0.1131(9) 0.9636(8) 0.107(6) Uani 0.609(10) 1 d G . P A 1
H12A H 0.8775 0.1752 0.9412 0.128 Uiso 0.609(10) 1 calc R U P A 1
C11A C 0.9302(7) 0.0904(10) 1.0411(7) 0.125(6) Uani 0.609(10) 1 d G U P A 1
H11A H 0.9646 0.1373 1.0706 0.150 Uiso 0.609(10) 1 calc R U P A 1
C10A C 0.9309(5) -0.0024(11) 1.0747(5) 0.113(5) Uani 0.609(10) 1 d G U P A 1
H10A H 0.9658 -0.0175 1.1265 0.135 Uiso 0.609(10) 1 calc R U P A 1
C9A C 0.8794(5) -0.0725(9) 1.0307(6) 0.110(5) Uani 0.609(10) 1 d G . P A 1
H9A H 0.8799 -0.1345 1.0531 0.131 Uiso 0.609(10) 1 calc R U P A 1
C8A C 0.8273(7) -0.0498(9) 0.9532(7) 0.091(5) Uani 0.609(10) 1 d G . P A 1
H8A H 0.7928 -0.0967 0.9238 0.109 Uiso 0.609(10) 1 calc R U P A 1
C7A C 0.8265(9) 0.0430(10) 0.9196(7) 0.060(3) Uani 0.609(10) 1 d G . P A 1
C16A C 0.8204(6) 0.0219(6) 0.4756(6) 0.049(3) Uani 0.609(10) 1 d G . P A 1
C17A C 0.8146(6) -0.0694(7) 0.4382(7) 0.093(4) Uani 0.609(10) 1 d G . P A 1
H17A H 0.7774 -0.1134 0.4463 0.111 Uiso 0.609(10) 1 calc R U P A 1
C18A C 0.8644(6) -0.0950(8) 0.3888(7) 0.111(5) Uani 0.609(10) 1 d G . P A 1
H18A H 0.8605 -0.1561 0.3639 0.133 Uiso 0.609(10) 1 calc R U P A 1
C19A C 0.9200(5) -0.0293(9) 0.3768(6) 0.089(4) Uani 0.609(10) 1 d G . P A 1
H19A H 0.9534 -0.0464 0.3437 0.107 Uiso 0.609(10) 1 calc R U P A 1
C20A C 0.9259(5) 0.0619(8) 0.4141(6) 0.101(4) Uani 0.609(10) 1 d G . P A 1
H20A H 0.9631 0.1059 0.4061 0.121 Uiso 0.609(10) 1 calc R U P A 1
C21A C 0.8761(6) 0.0875(6) 0.4635(6) 0.083(3) Uani 0.609(10) 1 d G . P A 1
H21A H 0.8799 0.1486 0.4885 0.100 Uiso 0.609(10) 1 calc R U P A 1
C10B C 0.9519(9) 0.0614(15) 1.0716(8) 0.101(7) Uani 0.391(10) 1 d G U P A 2
H10B H 0.9903 0.0594 1.1230 0.121 Uiso 0.391(10) 1 calc R U P A 2
C11B C 0.9493(10) 0.1386(12) 1.0163(10) 0.135(11) Uani 0.391(10) 1 d G . P A 2
H11B H 0.9860 0.1883 1.0306 0.162 Uiso 0.391(10) 1 calc R U P A 2
C12B C 0.8918(12) 0.1417(13) 0.9394(10) 0.103(9) Uani 0.391(10) 1 d G . P A 2
H12B H 0.8901 0.1933 0.9024 0.124 Uiso 0.391(10) 1 calc R U P A 2
C7B C 0.8370(12) 0.0675(17) 0.9180(10) 0.075(8) Uani 0.391(10) 1 d G . P A 2
C8B C 0.8396(11) -0.0098(15) 0.9734(11) 0.106(9) Uani 0.391(10) 1 d G . P A 2
H8B H 0.8029 -0.0594 0.9590 0.127 Uiso 0.391(10) 1 calc R U P A 2
C9B C 0.8970(10) -0.0128(14) 1.0502(10) 0.098(7) Uani 0.391(10) 1 d G U P A 2
H9B H 0.8988 -0.0645 1.0873 0.117 Uiso 0.391(10) 1 calc R U P A 2
C16B C 0.8289(11) 0.0509(15) 0.4818(12) 0.063(5) Uani 0.391(10) 1 d G U P A 2
C21B C 0.8856(14) 0.1206(13) 0.4816(14) 0.128(9) Uani 0.391(10) 1 d G U P A 2
H21B H 0.8880 0.1769 0.5136 0.154 Uiso 0.391(10) 1 calc R U P A 2
C20B C 0.9387(12) 0.1062(14) 0.4335(15) 0.157(13) Uani 0.391(10) 1 d G U P A 2
H20B H 0.9766 0.1529 0.4334 0.188 Uiso 0.391(10) 1 calc R U P A 2
C19B C 0.9351(11) 0.0222(15) 0.3857(12) 0.093(7) Uani 0.391(10) 1 d G U P A 2
H19B H 0.9706 0.0125 0.3536 0.112 Uiso 0.391(10) 1 calc R U P A 2
C18B C 0.8784(12) -0.0475(14) 0.3859(13) 0.124(9) Uani 0.391(10) 1 d G U P A 2
H18B H 0.8761 -0.1038 0.3539 0.149 Uiso 0.391(10) 1 calc R U P A 2
C17B C 0.8254(10) -0.0331(14) 0.4339(14) 0.101(7) Uani 0.391(10) 1 d G U P A 2
H17B H 0.7874 -0.0798 0.4341 0.121 Uiso 0.391(10) 1 calc R U P A 2
C29 C 0.6575(2) 0.2956(3) 0.6386(3) 0.0606(12) Uani 1 1 d . . . B -1
H29 H 0.6084 0.2663 0.6224 0.073 Uiso 1 1 calc R U . B -1
Cl1 Cl 0.43343(7) 0.17330(14) 0.08848(8) 0.0828(5) Uani 1 1 d . . . . .
O1 O 0.4797(3) 0.1420(5) 0.1684(3) 0.139(2) Uani 1 1 d . . . . .
O2 O 0.4262(4) 0.2781(5) 0.0932(4) 0.141(2) Uani 1 1 d . . . . .
O4 O 0.3576(2) 0.1344(3) 0.0718(2) 0.0891(12) Uani 1 1 d . . . . .
O3 O 0.4676(3) 0.1551(6) 0.0226(3) 0.159(3) Uani 1 1 d . . . . .
Cl2 Cl 0.96065(11) -0.23998(13) 0.72966(13) 0.0988(5) Uani 1 1 d D . . . .
O6 O 0.8995(6) -0.2362(10) 0.7542(11) 0.341(10) Uani 1 1 d . . . . .
O7 O 0.9965(5) -0.1496(6) 0.7440(5) 0.188(3) Uani 1 1 d . . . . .
O8 O 0.9989(9) -0.3029(11) 0.7027(9) 0.464(15) Uani 1 1 d D . . . .
O5A O 0.9091(6) -0.2106(9) 0.6456(7) 0.166(5) Uani 0.609(10) 1 d . . P A 1
O5B O 1.0097(8) -0.2785(9) 0.8164(9) 0.119(6) Uani 0.391(10) 1 d . . P A 2

loop_
_atom_site_aniso_label
_atom_site_aniso_U_11
_atom_site_aniso_U_22
_atom_site_aniso_U_33
_atom_site_aniso_U_23
_atom_site_aniso_U_13
_atom_site_aniso_U_12
Co1 0.0339(3) 0.0276(3) 0.0346(3) -0.00134(17) 0.00794(19) 0.00225(18)
N1 0.0394(16) 0.0308(16) 0.0505(18) -0.0012(13) 0.0136(14) 0.0005(12)
N2 0.0401(16) 0.0326(16) 0.0386(16) -0.0007(12) 0.0098(13) 0.0042(12)
N3 0.0378(16) 0.0338(16) 0.0417(17) 0.0020(12) 0.0092(13) 0.0047(12)
N4 0.0412(17) 0.0304(16) 0.0484(18) 0.0008(13) 0.0061(14) 0.0020(12)
N5 0.0426(17) 0.0279(16) 0.0551(19) 0.0002(13) 0.0121(14) 0.0037(13)
N6 0.0522(18) 0.0267(15) 0.0485(18) -0.0021(13) 0.0110(15) -0.0010(13)
C1 0.040(2) 0.063(3) 0.068(3) 0.003(2) 0.016(2) 0.0070(19)
C2 0.053(3) 0.086(4) 0.100(4) 0.012(3) 0.038(3) 0.014(3)
C3 0.081(4) 0.097(4) 0.078(4) 0.003(3) 0.050(3) 0.023(3)
C4 0.077(3) 0.086(4) 0.052(3) 0.001(2) 0.029(2) 0.019(3)
C5 0.051(2) 0.039(2) 0.043(2) -0.0009(16) 0.0153(17) 0.0050(17)
C6 0.044(2) 0.046(2) 0.040(2) -0.0027(16) 0.0066(17) 0.0057(17)
C13 0.038(2) 0.072(3) 0.050(2) 0.004(2) 0.0061(17) 0.018(2)
C14 0.041(2) 0.081(3) 0.056(2) -0.003(2) 0.0143(18) 0.017(2)
C15 0.053(2) 0.048(2) 0.041(2) 0.0070(16) 0.0170(17) 0.0111(18)
C22 0.056(2) 0.045(2) 0.041(2) 0.0030(16) 0.0079(18) 0.0064(18)
C23 0.083(3) 0.080(4) 0.043(2) 0.006(2) 0.007(2) 0.014(3)
C24 0.089(4) 0.091(4) 0.053(3) 0.008(3) -0.018(3) 0.009(3)
C25 0.053(3) 0.077(3) 0.076(3) 0.004(3) -0.013(3) 0.004(3)
C26 0.042(2) 0.050(2) 0.065(3) 0.002(2) 0.0014(19) 0.0000(18)
C27 0.044(2) 0.034(2) 0.090(3) 0.003(2) 0.009(2) 0.0030(17)
C28 0.045(2) 0.034(2) 0.110(4) 0.000(2) 0.012(2) -0.0048(18)
C30 0.051(2) 0.029(2) 0.105(4) -0.001(2) 0.009(2) 0.0095(18)
C31 0.054(2) 0.029(2) 0.072(3) 0.0000(17) 0.023(2) -0.0027(17)
C32 0.066(3) 0.034(2) 0.107(4) 0.002(2) 0.035(3) 0.000(2)
C33 0.116(5) 0.034(2) 0.128(5) -0.005(3) 0.080(4) -0.006(3)
C34 0.062(3) 0.029(2) 0.079(3) 0.0017(19) 0.031(2) -0.0048(18)
C35 0.089(3) 0.037(2) 0.066(3) -0.015(2) 0.022(2) -0.002(2)
C36 0.088(3) 0.031(2) 0.049(2) -0.0026(17) 0.019(2) -0.004(2)
C37 0.095(3) 0.034(2) 0.072(3) 0.002(2) 0.042(3) -0.004(2)
C38 0.076(3) 0.029(2) 0.064(3) -0.0027(18) 0.033(2) -0.0036(19)
C12A 0.113(13) 0.126(11) 0.064(8) -0.023(8) -0.007(8) -0.011(9)
C11A 0.079(7) 0.224(17) 0.055(6) -0.030(8) -0.012(6) 0.001(9)
C10A 0.052(5) 0.229(17) 0.048(5) -0.013(7) -0.004(5) -0.004(8)
C9A 0.074(7) 0.168(15) 0.080(8) 0.068(9) 0.008(6) 0.025(8)
C8A 0.060(6) 0.120(10) 0.072(8) 0.052(8) -0.015(5) 0.001(6)
C7A 0.046(5) 0.097(8) 0.038(8) 0.001(6) 0.013(5) 0.004(6)
C16A 0.064(6) 0.048(6) 0.037(4) -0.007(4) 0.019(4) 0.006(4)
C17A 0.121(10) 0.070(7) 0.112(9) -0.030(6) 0.075(8) -0.009(6)
C18A 0.133(11) 0.107(11) 0.105(9) -0.044(8) 0.053(8) 0.030(9)
C19A 0.060(6) 0.151(13) 0.066(6) -0.001(7) 0.033(5) -0.006(8)
C20A 0.089(8) 0.155(14) 0.083(7) 0.006(9) 0.064(6) 0.012(8)
C21A 0.092(8) 0.091(8) 0.090(7) 0.022(6) 0.063(6) -0.007(6)
C10B 0.098(10) 0.113(10) 0.085(9) -0.005(8) 0.010(7) 0.030(8)
C11B 0.112(19) 0.18(2) 0.103(18) -0.066(17) 0.013(14) 0.040(17)
C12B 0.063(10) 0.16(2) 0.070(12) -0.075(13) -0.015(10) 0.015(13)
C7B 0.062(13) 0.129(18) 0.031(11) -0.003(10) 0.005(10) 0.040(13)
C8B 0.072(13) 0.18(3) 0.069(12) 0.018(15) 0.026(10) 0.011(14)
C9B 0.087(10) 0.121(11) 0.080(9) 0.016(8) 0.014(8) 0.009(8)
C16B 0.063(8) 0.071(9) 0.054(8) 0.013(7) 0.015(6) 0.019(7)
C21B 0.121(12) 0.137(12) 0.134(12) 0.016(9) 0.046(9) 0.013(9)
C20B 0.157(15) 0.165(15) 0.153(15) 0.018(9) 0.047(10) 0.005(9)
C19B 0.088(10) 0.108(11) 0.092(10) 0.001(8) 0.041(8) 0.014(8)
C18B 0.128(12) 0.131(13) 0.118(12) -0.023(9) 0.041(9) 0.019(9)
C17B 0.095(10) 0.112(11) 0.100(10) -0.002(8) 0.036(8) 0.008(8)
C29 0.043(2) 0.030(2) 0.101(4) -0.005(2) 0.007(2) 0.0008(17)
Cl1 0.0537(7) 0.1411(15) 0.0522(7) 0.0046(7) 0.0117(5) -0.0253(8)
O1 0.079(3) 0.265(7) 0.062(2) 0.036(3) -0.003(2) -0.003(4)
O2 0.154(5) 0.125(5) 0.130(4) -0.010(3) 0.015(4) -0.059(4)
O4 0.062(2) 0.130(4) 0.072(2) 0.011(2) 0.0116(18) -0.034(2)
O3 0.089(3) 0.319(9) 0.079(3) 0.001(4) 0.040(3) 0.018(4)
Cl2 0.0912(11) 0.0716(10) 0.1359(15) -0.0089(9) 0.0340(10) -0.0025(8)
O6 0.155(7) 0.355(17) 0.54(2) 0.275(17) 0.140(11) 0.044(9)
O7 0.195(7) 0.194(8) 0.173(7) -0.018(5) 0.047(6) -0.056(6)
O8 0.54(2) 0.347(16) 0.344(15) -0.200(14) -0.167(16) 0.348(18)
O5A 0.144(8) 0.153(9) 0.154(9) 0.009(7) -0.042(7) 0.027(7)
O5B 0.121(10) 0.094(9) 0.122(10) 0.029(7) -0.003(8) 0.022(7)

loop_
_atom_type_symbol
_atom_type_description
_atom_type_scat_dispersion_real
_atom_type_scat_dispersion_imag
_atom_type_scat_source
C C 0.0033 0.0016 'International Tables Vol C Tables 4.2.6.8 and 6.1.1.4'
H H 0.0000 0.0000 'International Tables Vol C Tables 4.2.6.8 and 6.1.1.4'
Cl Cl 0.1484 0.1585 'International Tables Vol C Tables 4.2.6.8 and 6.1.1.4'
Co Co 0.3494 0.9721 'International Tables Vol C Tables 4.2.6.8 and 6.1.1.4'
N N 0.0061 0.0033 'International Tables Vol C Tables 4.2.6.8 and 6.1.1.4'
O O 0.0106 0.0060 'International Tables Vol C Tables 4.2.6.8 and 6.1.1.4'

loop_
_geom_angle_atom_site_label_1
_geom_angle_atom_site_label_2
_geom_angle_atom_site_label_3
_geom_angle
_geom_angle_site_symmetry_1
_geom_angle_site_symmetry_3
_geom_angle_publ_flag
N1 Co1 N5 86.21(12) . . ?
N1 Co1 N6 90.63(12) . 1_545 ?
N2 Co1 N1 81.32(13) . . ?
N2 Co1 N3 84.34(13) . . ?
N2 Co1 N4 165.30(13) . . ?
N2 Co1 N5 94.10(12) . . ?
N2 Co1 N6 87.45(12) . 1_545 ?
N3 Co1 N1 165.57(13) . . ?
N3 Co1 N4 81.03(13) . . ?
N3 Co1 N5 93.25(12) . . ?
N3 Co1 N6 90.33(13) . 1_545 ?
N4 Co1 N1 113.35(13) . . ?
N4 Co1 N5 88.15(11) . . ?
N4 Co1 N6 91.21(12) . 1_545 ?
N5 Co1 N6 176.22(12) . 1_545 ?
C1 N1 Co1 131.6(3) . . ?
C1 N1 C5 116.9(3) . . ?
C5 N1 Co1 111.5(2) . . ?
C6 N2 Co1 119.2(3) . . ?
C6 N2 C13 124.3(3) . . ?
C13 N2 Co1 116.1(2) . . ?
C14 N3 Co1 116.4(2) . . ?
C15 N3 Co1 119.5(3) . . ?
C15 N3 C14 124.0(3) . . ?
C22 N4 Co1 111.8(2) . . ?
C26 N4 Co1 131.3(3) . . ?
C26 N4 C22 116.9(4) . . ?
C27 N5 Co1 124.2(2) . . ?
C27 N5 C29 115.6(3) . . ?
C29 N5 Co1 120.2(3) . . ?
C36 N6 Co1 120.9(3) . 1_565 ?
C38 N6 Co1 122.2(3) . 1_565 ?
C38 N6 C36 115.8(3) . . ?
N1 C1 H1 118.3 . . ?
N1 C1 C2 123.4(4) . . ?
C2 C1 H1 118.3 . . ?
C1 C2 H2 120.1 . . ?
C3 C2 C1 119.9(4) . . ?
C3 C2 H2 120.1 . . ?
C2 C3 H3 120.8 . . ?
C2 C3 C4 118.4(5) . . ?
C4 C3 H3 120.8 . . ?
C3 C4 H4 120.5 . . ?
C5 C4 C3 119.1(5) . . ?
C5 C4 H4 120.5 . . ?
N1 C5 C4 122.3(4) . . ?
N1 C5 C6 113.9(3) . . ?
C4 C5 C6 123.8(4) . . ?
N2 C6 C5 114.0(3) . . ?
N2 C6 C7A 125.6(8) . . ?
N2 C6 C7B 121.3(11) . . ?
C5 C6 C7B 124.1(11) . . ?
C7A C6 C5 119.9(8) . . ?
N2 C13 H13A 109.4 . . ?
N2 C13 H13B 109.4 . . ?
N2 C13 C14 111.0(3) . . ?
H13A C13 H13B 108.0 . . ?
C14 C13 H13A 109.4 . . ?
C14 C13 H13B 109.4 . . ?
N3 C14 C13 110.4(3) . . ?
N3 C14 H14A 109.6 . . ?
N3 C14 H14B 109.6 . . ?
C13 C14 H14A 109.6 . . ?
C13 C14 H14B 109.6 . . ?
H14A C14 H14B 108.1 . . ?
N3 C15 C22 113.4(3) . . ?
N3 C15 C16A 125.8(6) . . ?
N3 C15 C16B 121.7(9) . . ?
C22 C15 C16A 120.1(5) . . ?
C16B C15 C22 124.0(9) . . ?
N4 C22 C15 114.2(3) . . ?
N4 C22 C23 122.7(4) . . ?
C23 C22 C15 123.1(4) . . ?
C22 C23 H23 121.0 . . ?
C22 C23 C24 118.1(5) . . ?
C24 C23 H23 121.0 . . ?
C23 C24 H24 120.2 . . ?
C25 C24 C23 119.6(5) . . ?
C25 C24 H24 120.2 . . ?
C24 C25 H25 120.3 . . ?
C24 C25 C26 119.4(5) . . ?
C26 C25 H25 120.3 . . ?
N4 C26 C25 123.4(5) . . ?
N4 C26 H26 118.3 . . ?
C25 C26 H26 118.3 . . ?
N5 C27 H27 118.0 . . ?
N5 C27 C28 124.1(4) . . ?
C28 C27 H27 118.0 . . ?
C27 C28 H28 119.9 . . ?
C27 C28 C31 120.2(4) . . ?
C31 C28 H28 119.9 . . ?
C31 C30 H30 119.9 . . ?
C29 C30 H30 119.9 . . ?
C29 C30 C31 120.2(4) . . ?
C28 C31 C32 122.0(4) . . ?
C30 C31 C28 116.1(4) . . ?
C30 C31 C32 121.9(4) . . ?
C31 C32 H32A 108.8 . . ?
C31 C32 H32B 108.8 . . ?
H32A C32 H32B 107.7 . . ?
C33 C32 C31 113.8(4) . . ?
C33 C32 H32A 108.8 . . ?
C33 C32 H32B 108.8 . . ?
C32 C33 H33A 108.3 . . ?
C32 C33 H33B 108.3 . . ?
C32 C33 C34 115.8(4) . . ?
H33A C33 H33B 107.4 . . ?
C34 C33 H33A 108.3 . . ?
C34 C33 H33B 108.3 . . ?
C35 C34 C33 122.2(4) . . ?
C37 C34 C33 121.4(4) . . ?
C37 C34 C35 116.3(4) . . ?
C34 C35 H35 120.2 . . ?
C36 C35 C34 119.7(4) . . ?
C36 C35 H35 120.2 . . ?
N6 C36 C35 124.3(4) . . ?
N6 C36 H36 117.9 . . ?
C35 C36 H36 117.9 . . ?
C34 C37 H37 119.9 . . ?
C34 C37 C38 120.3(4) . . ?
C38 C37 H37 119.9 . . ?
N6 C38 C37 123.6(4) . . ?
N6 C38 H38 118.2 . . ?
C37 C38 H38 118.2 . . ?
C11A C12A H12A 120.0 . . ?
C11A C12A C7A 120.0 . . ?
C7A C12A H12A 120.0 . . ?
C12A C11A H11A 120.0 . . ?
C10A C11A C12A 120.0 . . ?
C10A C11A H11A 120.0 . . ?
C11A C10A H10A 120.0 . . ?
C11A C10A C9A 120.0 . . ?
C9A C10A H10A 120.0 . . ?
C10A C9A H9A 120.0 . . ?
C8A C9A C10A 120.0 . . ?
C8A C9A H9A 120.0 . . ?
C9A C8A H8A 120.0 . . ?
C7A C8A C9A 120.0 . . ?
C7A C8A H8A 120.0 . . ?
C12A C7A C6 118.7(7) . . ?
C8A C7A C6 121.3(7) . . ?
C8A C7A C12A 120.0 . . ?
C17A C16A C15 122.9(5) . . ?
C17A C16A C21A 120.0 . . ?
C21A C16A C15 117.1(5) . . ?
C16A C17A H17A 120.0 . . ?
C16A C17A C18A 120.0 . . ?
C18A C17A H17A 120.0 . . ?
C17A C18A H18A 120.0 . . ?
C19A C18A C17A 120.0 . . ?
C19A C18A H18A 120.0 . . ?
C18A C19A H19A 120.0 . . ?
C18A C19A C20A 120.0 . . ?
C20A C19A H19A 120.0 . . ?
C19A C20A H20A 120.0 . . ?
C21A C20A C19A 120.0 . . ?
C21A C20A H20A 120.0 . . ?
C16A C21A H21A 120.0 . . ?
C20A C21A C16A 120.0 . . ?
C20A C21A H21A 120.0 . . ?
C11B C10B H10B 120.0 . . ?
C11B C10B C9B 120.0 . . ?
C9B C10B H10B 120.0 . . ?
C10B C11B H11B 120.0 . . ?
C10B C11B C12B 120.0 . . ?
C12B C11B H11B 120.0 . . ?
C11B C12B H12B 120.0 . . ?
C7B C12B C11B 120.0 . . ?
C7B C12B H12B 120.0 . . ?
C12B C7B C6 122.0(12) . . ?
C12B C7B C8B 120.0 . . ?
C8B C7B C6 118.0(12) . . ?
C7B C8B H8B 120.0 . . ?
C9B C8B C7B 120.0 . . ?
C9B C8B H8B 120.0 . . ?
C10B C9B H9B 120.0 . . ?
C8B C9B C10B 120.0 . . ?
C8B C9B H9B 120.0 . . ?
C21B C16B C15 127.2(13) . . ?
C21B C16B C17B 120.0 . . ?
C17B C16B C15 112.8(13) . . ?
C16B C21B H21B 120.0 . . ?
C20B C21B C16B 120.0 . . ?
C20B C21B H21B 120.0 . . ?
C21B C20B H20B 120.0 . . ?
C19B C20B C21B 120.0 . . ?
C19B C20B H20B 120.0 . . ?
C20B C19B H19B 120.0 . . ?
C20B C19B C18B 120.0 . . ?
C18B C19B H19B 120.0 . . ?
C19B C18B H18B 120.0 . . ?
C17B C18B C19B 120.0 . . ?
C17B C18B H18B 120.0 . . ?
C16B C17B H17B 120.0 . . ?
C18B C17B C16B 120.0 . . ?
C18B C17B H17B 120.0 . . ?
N5 C29 C30 123.8(4) . . ?
N5 C29 H29 118.1 . . ?
C30 C29 H29 118.1 . . ?
O1 Cl1 O2 107.0(4) . . ?
O4 Cl1 O1 110.7(3) . . ?
O4 Cl1 O2 107.2(3) . . ?
O3 Cl1 O1 113.3(3) . . ?
O3 Cl1 O2 106.4(4) . . ?
O3 Cl1 O4 111.8(3) . . ?
O6 Cl2 O7 107.7(8) . . ?
O6 Cl2 O5A 85.0(8) . . ?
O6 Cl2 O5B 92.5(9) . . ?
O7 Cl2 O5A 93.0(6) . . ?
O7 Cl2 O5B 91.9(6) . . ?
O8 Cl2 O6 137.5(13) . . ?
O8 Cl2 O7 114.5(11) . . ?
O8 Cl2 O5A 96.9(8) . . ?
O8 Cl2 O5B 81.9(8) . . ?

loop_
_geom_bond_atom_site_label_1
_geom_bond_atom_site_label_2
_geom_bond_distance
_geom_bond_site_symmetry_2
_geom_bond_publ_flag
Co1 N1 2.018(3) . ?
Co1 N2 1.888(3) . ?
Co1 N3 1.897(3) . ?
Co1 N4 2.018(3) . ?
Co1 N5 2.235(3) . ?
Co1 N6 2.275(3) 1_545 ?
N1 C1 1.335(5) . ?
N1 C5 1.358(5) . ?
N2 C6 1.278(5) . ?
N2 C13 1.469(5) . ?
N3 C14 1.473(5) . ?
N3 C15 1.278(5) . ?
N4 C22 1.354(5) . ?
N4 C26 1.339(5) . ?
N5 C27 1.330(5) . ?
N5 C29 1.339(5) . ?
N6 Co1 2.275(3) 1_565 ?
N6 C36 1.324(5) . ?
N6 C38 1.318(5) . ?
C1 H1 0.9300 . ?
C1 C2 1.363(7) . ?
C2 H2 0.9300 . ?
C2 C3 1.360(8) . ?
C3 H3 0.9300 . ?
C3 C4 1.385(7) . ?
C4 H4 0.9300 . ?
C4 C5 1.377(6) . ?
C5 C6 1.476(6) . ?
C6 C7A 1.466(7) . ?
C6 C7B 1.491(11) . ?
C13 H13A 0.9700 . ?
C13 H13B 0.9700 . ?
C13 C14 1.482(6) . ?
C14 H14A 0.9700 . ?
C14 H14B 0.9700 . ?
C15 C22 1.481(6) . ?
C15 C16A 1.483(7) . ?
C15 C16B 1.465(15) . ?
C22 C23 1.387(6) . ?
C23 H23 0.9300 . ?
C23 C24 1.389(8) . ?
C24 H24 0.9300 . ?
C24 C25 1.348(8) . ?
C25 H25 0.9300 . ?
C25 C26 1.372(7) . ?
C26 H26 0.9300 . ?
C27 H27 0.9300 . ?
C27 C28 1.364(6) . ?
C28 H28 0.9300 . ?
C28 C31 1.382(6) . ?
C30 H30 0.9300 . ?
C30 C31 1.377(6) . ?
C30 C29 1.368(6) . ?
C31 C32 1.503(6) . ?
C32 H32A 0.9700 . ?
C32 H32B 0.9700 . ?
C32 C33 1.485(7) . ?
C33 H33A 0.9700 . ?
C33 H33B 0.9700 . ?
C33 C34 1.495(6) . ?
C34 C35 1.376(7) . ?
C34 C37 1.366(6) . ?
C35 H35 0.9300 . ?
C35 C36 1.374(6) . ?
C36 H36 0.9300 . ?
C37 H37 0.9300 . ?
C37 C38 1.381(6) . ?
C38 H38 0.9300 . ?
C12A H12A 0.9300 . ?
C12A C11A 1.3900 . ?
C12A C7A 1.3900 . ?
C11A H11A 0.9300 . ?
C11A C10A 1.3900 . ?
C10A H10A 0.9300 . ?
C10A C9A 1.3900 . ?
C9A H9A 0.9300 . ?
C9A C8A 1.3900 . ?
C8A H8A 0.9300 . ?
C8A C7A 1.3900 . ?
C16A C17A 1.3900 . ?
C16A C21A 1.3900 . ?
C17A H17A 0.9300 . ?
C17A C18A 1.3900 . ?
C18A H18A 0.9300 . ?
C18A C19A 1.3900 . ?
C19A H19A 0.9300 . ?
C19A C20A 1.3900 . ?
C20A H20A 0.9300 . ?
C20A C21A 1.3900 . ?
C21A H21A 0.9300 . ?
C10B H10B 0.9300 . ?
C10B C11B 1.3900 . ?
C10B C9B 1.3900 . ?
C11B H11B 0.9300 . ?
C11B C12B 1.3900 . ?
C12B H12B 0.9300 . ?
C12B C7B 1.3900 . ?
C7B C8B 1.3900 . ?
C8B H8B 0.9300 . ?
C8B C9B 1.3900 . ?
C9B H9B 0.9300 . ?
C16B C21B 1.3900 . ?
C16B C17B 1.3900 . ?
C21B H21B 0.9300 . ?
C21B C20B 1.3900 . ?
C20B H20B 0.9300 . ?
C20B C19B 1.3900 . ?
C19B H19B 0.9300 . ?
C19B C18B 1.3900 . ?
C18B H18B 0.9300 . ?
C18B C17B 1.3900 . ?
C17B H17B 0.9300 . ?
C29 H29 0.9300 . ?
Cl1 O1 1.411(4) . ?
Cl1 O2 1.454(6) . ?
Cl1 O4 1.404(4) . ?
Cl1 O3 1.390(5) . ?
Cl2 O6 1.252(11) . ?
Cl2 O7 1.390(8) . ?
Cl2 O8 1.250(7) . ?
Cl2 O5A 1.489(9) . ?
Cl2 O5B 1.545(12) . ?

loop_
_geom_torsion_atom_site_label_1
_geom_torsion_atom_site_label_2
_geom_torsion_atom_site_label_3
_geom_torsion_atom_site_label_4
_geom_torsion
_geom_torsion_site_symmetry_1
_geom_torsion_site_symmetry_2
_geom_torsion_site_symmetry_3
_geom_torsion_site_symmetry_4
_geom_torsion_publ_flag
Co1 N1 C1 C2 -177.0(4) . . . . ?
Co1 N1 C5 C4 178.0(4) . . . . ?
Co1 N1 C5 C6 -2.9(4) . . . . ?
Co1 N2 C6 C5 -1.1(4) . . . . ?
Co1 N2 C6 C7A 170.1(6) . . . . ?
Co1 N2 C6 C7B -172.5(10) . . . . ?
Co1 N2 C13 C14 14.0(5) . . . . ?
Co1 N3 C14 C13 6.6(5) . . . . ?
Co1 N3 C15 C22 2.4(5) . . . . ?
Co1 N3 C15 C16A -168.6(5) . . . . ?
Co1 N3 C15 C16B 171.8(10) . . . . ?
Co1 N4 C22 C15 2.6(4) . . . . ?
Co1 N4 C22 C23 -177.7(4) . . . . ?
Co1 N4 C26 C25 177.0(4) . . . . ?
Co1 N5 C27 C28 179.2(4) . . . . ?
Co1 N5 C29 C30 -178.8(4) . . . . ?
Co1 N6 C36 C35 167.6(4) 1_565 . . . ?
Co1 N6 C38 C37 -168.0(4) 1_565 . . . ?
N1 Co1 N2 C6 -0.4(3) . . . . ?
N1 Co1 N2 C13 173.2(3) . . . . ?
N1 Co1 N3 C14 7.2(7) . . . . ?
N1 Co1 N3 C15 -175.9(4) . . . . ?
N1 C1 C2 C3 -1.7(8) . . . . ?
N1 C5 C6 N2 2.8(5) . . . . ?
N1 C5 C6 C7A -169.0(6) . . . . ?
N1 C5 C6 C7B 173.8(11) . . . . ?
N2 Co1 N3 C14 0.8(3) . . . . ?
N2 Co1 N3 C15 177.7(3) . . . . ?
N2 C6 C7A C12A 89.5(10) . . . . ?
N2 C6 C7A C8A -89.3(11) . . . . ?
N2 C6 C7B C12B 67.6(16) . . . . ?
N2 C6 C7B C8B -113.7(11) . . . . ?
N2 C13 C14 N3 -12.6(6) . . . . ?
N3 Co1 N2 C6 178.0(3) . . . . ?
N3 Co1 N2 C13 -8.5(3) . . . . ?
N3 C15 C22 N4 -3.3(5) . . . . ?
N3 C15 C22 C23 177.0(4) . . . . ?
N3 C15 C16A C17A 100.0(8) . . . . ?
N3 C15 C16A C21A -80.8(8) . . . . ?
N3 C15 C16B C21B -63.5(15) . . . . ?
N3 C15 C16B C17B 116.7(11) . . . . ?
N4 Co1 N2 C6 -176.5(4) . . . . ?
N4 Co1 N2 C13 -2.9(6) . . . . ?
N4 Co1 N3 C14 -177.8(3) . . . . ?
N4 Co1 N3 C15 -0.8(3) . . . . ?
N4 C22 C23 C24 0.3(7) . . . . ?
N5 Co1 N2 C6 85.1(3) . . . . ?
N5 Co1 N2 C13 -101.3(3) . . . . ?
N5 Co1 N3 C14 94.6(3) . . . . ?
N5 Co1 N3 C15 -88.5(3) . . . . ?
N5 C27 C28 C31 -0.5(8) . . . . ?
N6 Co1 N2 C6 -91.4(3) 1_545 . . . ?
N6 Co1 N2 C13 82.1(3) 1_545 . . . ?
N6 Co1 N3 C14 -86.6(3) 1_545 . . . ?
N6 Co1 N3 C15 90.3(3) 1_545 . . . ?
C1 N1 C5 C4 -0.8(6) . . . . ?
C1 N1 C5 C6 178.3(4) . . . . ?
C1 C2 C3 C4 1.1(9) . . . . ?
C2 C3 C4 C5 -0.4(9) . . . . ?
C3 C4 C5 N1 0.3(8) . . . . ?
C3 C4 C5 C6 -178.6(5) . . . . ?
C4 C5 C6 N2 -178.2(4) . . . . ?
C4 C5 C6 C7A 10.0(8) . . . . ?
C4 C5 C6 C7B -7.2(12) . . . . ?
C5 N1 C1 C2 1.5(7) . . . . ?
C5 C6 C7A C12A -99.7(8) . . . . ?
C5 C6 C7A C8A 81.5(10) . . . . ?
C5 C6 C7B C12B -102.8(13) . . . . ?
C5 C6 C7B C8B 75.8(14) . . . . ?
C6 N2 C13 C14 -172.8(4) . . . . ?
C6 C7B C8B C9B -179(2) . . . . ?
C13 N2 C6 C5 -174.1(4) . . . . ?
C13 N2 C6 C7A -2.9(9) . . . . ?
C13 N2 C6 C7B 14.5(12) . . . . ?
C14 N3 C15 C22 179.1(4) . . . . ?
C14 N3 C15 C16A 8.1(7) . . . . ?
C14 N3 C15 C16B -11.6(11) . . . . ?
C15 N3 C14 C13 -170.2(4) . . . . ?
C15 C22 C23 C24 180.0(5) . . . . ?
C15 C16A C17A C18A 179.2(9) . . . . ?
C15 C16A C21A C20A -179.3(9) . . . . ?
C15 C16B C21B C20B -179.8(17) . . . . ?
C15 C16B C17B C18B 179.8(15) . . . . ?
C22 N4 C26 C25 -0.2(6) . . . . ?
C22 C15 C16A C17A -70.5(8) . . . . ?
C22 C15 C16A C21A 108.7(7) . . . . ?
C22 C15 C16B C21B 104.7(14) . . . . ?
C22 C15 C16B C17B -75.1(14) . . . . ?
C22 C23 C24 C25 -0.4(8) . . . . ?
C23 C24 C25 C26 0.3(9) . . . . ?
C24 C25 C26 N4 0.0(8) . . . . ?
C26 N4 C22 C15 -179.7(4) . . . . ?
C26 N4 C22 C23 0.0(6) . . . . ?
C27 N5 C29 C30 1.0(7) . . . . ?
C27 C28 C31 C30 1.3(8) . . . . ?
C27 C28 C31 C32 -177.2(5) . . . . ?
C28 C31 C32 C33 -134.9(6) . . . . ?
C30 C31 C32 C33 46.7(7) . . . . ?
C31 C30 C29 N5 -0.3(8) . . . . ?
C31 C32 C33 C34 -179.3(5) . . . . ?
C32 C33 C34 C35 41.0(8) . . . . ?
C32 C33 C34 C37 -142.9(6) . . . . ?
C33 C34 C35 C36 175.7(5) . . . . ?
C33 C34 C37 C38 -176.3(5) . . . . ?
C34 C35 C36 N6 1.2(8) . . . . ?
C34 C37 C38 N6 0.0(8) . . . . ?
C35 C34 C37 C38 0.0(7) . . . . ?
C36 N6 C38 C37 0.5(7) . . . . ?
C37 C34 C35 C36 -0.6(7) . . . . ?
C38 N6 C36 C35 -1.2(7) . . . . ?
C12A C11A C10A C9A 0.0 . . . . ?
C11A C12A C7A C6 -178.8(14) . . . . ?
C11A C12A C7A C8A 0.0 . . . . ?
C11A C10A C9A C8A 0.0 . . . . ?
C10A C9A C8A C7A 0.0 . . . . ?
C9A C8A C7A C6 178.8(15) . . . . ?
C9A C8A C7A C12A 0.0 . . . . ?
C7A C12A C11A C10A 0.0 . . . . ?
C16A C15 C22 N4 168.3(5) . . . . ?
C16A C15 C22 C23 -11.4(7) . . . . ?
C16A C17A C18A C19A 0.0 . . . . ?
C17A C16A C21A C20A 0.0 . . . . ?
C17A C18A C19A C20A 0.0 . . . . ?
C18A C19A C20A C21A 0.0 . . . . ?
C19A C20A C21A C16A 0.0 . . . . ?
C21A C16A C17A C18A 0.0 . . . . ?
C10B C11B C12B C7B 0.0 . . . . ?
C11B C10B C9B C8B 0.0 . . . . ?
C11B C12B C7B C6 179(2) . . . . ?
C11B C12B C7B C8B 0.0 . . . . ?
C12B C7B C8B C9B 0.0 . . . . ?
C7B C8B C9B C10B 0.0 . . . . ?
C9B C10B C11B C12B 0.0 . . . . ?
C16B C15 C22 N4 -172.3(10) . . . . ?
C16B C15 C22 C23 7.9(12) . . . . ?
C16B C21B C20B C19B 0.0 . . . . ?
C21B C16B C17B C18B 0.0 . . . . ?
C21B C20B C19B C18B 0.0 . . . . ?
C20B C19B C18B C17B 0.0 . . . . ?
C19B C18B C17B C16B 0.0 . . . . ?
C17B C16B C21B C20B 0.0 . . . . ?
C29 N5 C27 C28 -0.6(7) . . . . ?
C29 C30 C31 C28 -0.9(8) . . . . ?
C29 C30 C31 C32 177.5(5) . . . . ?
